data_2239391
loop_
_publ_author_name
'Janganati, Venumadhav'
'Penthala, Narsimha Reddy'
'Madadi, Nikhil Reddy'
'Parkin, Sean'
'Crooks, Peter A.'

_publ_section_title
;
 Monosuccinate ester of melampomagnolide B
;
_journal_coeditor_code SJ5379
_journal_issue 3
_journal_name_full 'Acta Crystallographica Section E'
_journal_page_first o372
_journal_page_last o373
_journal_paper_doi 10.1107/S1600536814002815
_journal_volume 70
_journal_year 2014
_chemical_formula_iupac 'C19 H24 O7'
_chemical_formula_moiety 'C19 H24 O7'
_chemical_formula_sum 'C19 H24 O7'
_chemical_formula_weight 364.38
_chemical_name_common
;
Melampomagnolide B
;
_chemical_name_systematic
'4-(((1a<i>R</i>,7a<i>S</i>,10a<i>S</i>,10b<i>S</i>,<i>E</i>)-1a-Methyl-8-methylene-9-oxo-1a,2,3,6,7,7a,8,9,10a,10b-decahydrooxireno[2',3':9,10]cyclodeca[1,2-<i>b</i>]furan-5-yl)methoxy)-4-oxobutanoic acid'
_space_group_crystal_system orthorhombic
_space_group_IT_number 19
_space_group_name_Hall 'P 2ac 2ab'
_space_group_name_H-M_alt 'P 21 21 21'
_symmetry_space_group_name_Hall 'P 2ac 2ab'
_symmetry_space_group_name_H-M 'P 21 21 21'
_atom_sites_solution_hydrogens mixed
_atom_sites_solution_primary direct
_atom_sites_solution_secondary difmap
_cell_angle_alpha 90
_cell_angle_beta 90
_cell_angle_gamma 90
_cell_formula_units_Z 4
_cell_length_a 8.7866(2)
_cell_length_b 9.6082(2)
_cell_length_c 21.0088(5)
_cell_measurement_reflns_used 9822
_cell_measurement_temperature 90.0(2)
_cell_measurement_theta_max 68.30
_cell_measurement_theta_min 5.46
_cell_volume 1773.63(7)
_computing_cell_refinement 'SAINT (Bruker, 2006)'
_computing_data_collection 'APEX2 (Bruker, 2006)'
_computing_data_reduction 'SAINT (Bruker, 2006)'
_computing_molecular_graphics 'XP in SHELXTL (Sheldrick, 2008<i>b</i>)'
_computing_publication_material 'SHELXL97 (Sheldrick, 2008<i>b</i>) and <i>CIFFIX</i> (Parkin, 2013)'
_computing_structure_refinement 'SHELXL2013 (Sheldrick, 2008<i>b</i>)'
_computing_structure_solution 'SHELXS97 (Sheldrick, 2008<i>b</i>)'
_diffrn_ambient_temperature 90.0(2)
_diffrn_detector_area_resol_mean 5.6
_diffrn_measured_fraction_theta_full 0.991
_diffrn_measured_fraction_theta_max 0.990
_diffrn_measurement_device_type 'Bruker X8 Proteum'
_diffrn_measurement_method '\f and \w scans'
_diffrn_radiation_type CuK\a
_diffrn_radiation_wavelength 1.54178
_diffrn_reflns_av_R_equivalents 0.0327
_diffrn_reflns_limit_h_max 4
_diffrn_reflns_limit_h_min -10
_diffrn_reflns_limit_k_max 11
_diffrn_reflns_limit_k_min -11
_diffrn_reflns_limit_l_max 25
_diffrn_reflns_limit_l_min -24
_diffrn_reflns_number 21766
_diffrn_reflns_theta_full 67.679
_diffrn_reflns_theta_max 68.222
_diffrn_reflns_theta_min 5.457
_exptl_absorpt_coefficient_mu 0.869
_exptl_absorpt_correction_T_max 0.889
_exptl_absorpt_correction_T_min 0.818
_exptl_absorpt_correction_type multi-scan
_exptl_absorpt_process_details '(SADABS; Sheldrick, 2008<i>a</i>)'
_exptl_crystal_colour colourless
_exptl_crystal_density_diffrn 1.365
_exptl_crystal_description wedge
_exptl_crystal_F_000 776
_exptl_crystal_size_max 0.210
_exptl_crystal_size_mid 0.200
_exptl_crystal_size_min 0.180
_refine_diff_density_max 0.163
_refine_diff_density_min -0.149
_refine_ls_abs_structure_details
;
Flack parameter determined using 1346 quotients
[(<i>I</i>^+^)-(<i>I</i>^-^)]/[(<i>I</i>^+^)+(<i>I</i>^-^)]
(Parsons <i>et al.</i>, 2013)
;
_refine_ls_abs_structure_Flack -0.02(3)
_refine_ls_extinction_coef 0.0033(6)
_refine_ls_extinction_expression Fc^*^=kFc[1+0.001xFc^2^\l^3^/sin(2\q)]^-1/4^
_refine_ls_extinction_method 'SHELXL-2013 (Sheldrick, 2008a)'
_refine_ls_goodness_of_fit_ref 1.028
_refine_ls_hydrogen_treatment mixed
_refine_ls_matrix_type full
_refine_ls_number_parameters 240
_refine_ls_number_reflns 3218
_refine_ls_number_restraints 0
_refine_ls_restrained_S_all 1.028
_refine_ls_R_factor_all 0.0240
_refine_ls_R_factor_gt 0.0239
_refine_ls_shift/su_max 0.000
_refine_ls_shift/su_mean 0.000
_refine_ls_structure_factor_coef Fsqd
_refine_ls_weighting_details 'w=1/[\s^2^(Fo^2^)+(0.0321P)^2^+0.4142P] where P=(Fo^2^+2Fc^2^)/3'
_refine_ls_weighting_scheme calc
_refine_ls_wR_factor_gt 0.0621
_refine_ls_wR_factor_ref 0.0622
_reflns_number_gt 3204
_reflns_number_total 3218
_reflns_threshold_expression I>2\s(I)
_cod_data_source_file sj5379sup1.cif
_cod_data_source_block I
_cod_database_code 2239391
_cod_database_fobs_code 2239391
_shelx_space_group_comment
;
The symmetry employed for this shelxl refinement is uniquely defined
by the following loop, which should always be used as a source of
symmetry information in preference to the above space-group names.
They are only intended as comments.
;
_shelx_estimated_absorpt_t_min 0.839
_shelx_estimated_absorpt_t_max 0.859
_shelxl_version_number .2013

loop_
_space_group_symop_operation_xyz
'x, y, z'
'-x+1/2, -y, z+1/2'
'-x, y+1/2, -z+1/2'
'x+1/2, -y+1/2, -z'

loop_
_atom_site_type_symbol
_atom_site_label
_atom_site_fract_x
_atom_site_fract_y
_atom_site_fract_z
_atom_site_U_iso_or_equiv
_atom_site_adp_type
_atom_site_calc_flag
_atom_site_occupancy
O O1 0.20411(13) 0.31754(11) 0.44993(5) 0.0191(3) Uani d 1
O O2 0.23859(13) 0.11877(11) 0.55661(5) 0.0204(3) Uani d 1
O O3 0.26866(16) -0.07622(12) 0.61342(6) 0.0307(3) Uani d 1
O O4 0.73762(12) 0.64045(12) 0.64763(5) 0.0201(3) Uani d 1
O O5 0.95459(14) 0.52306(14) 0.66681(7) 0.0309(3) Uani d 1
O O6 0.98811(14) 0.66939(14) 0.83142(6) 0.0290(3) Uani d 1
O O7 1.23791(13) 0.70884(13) 0.82130(6) 0.0229(3) Uani d 1
H H7 1.238(3) 0.690(2) 0.8623(12) 0.034 Uiso d 1
C C1 0.5239(2) 0.60864(17) 0.52307(8) 0.0214(4) Uani d 1
H H1A 0.6171 0.6045 0.5002 0.026 Uiso calc 1
C C2 0.3899(2) 0.66538(17) 0.48663(8) 0.0248(4) Uani d 1
H H2A 0.4240 0.7463 0.4612 0.030 Uiso calc 1
H H2B 0.3127 0.6990 0.5173 0.030 Uiso calc 1
C C3 0.3147(2) 0.55854(17) 0.44177(8) 0.0223(3) Uani d 1
H H3A 0.2483 0.6076 0.4110 0.027 Uiso calc 1
H H3B 0.3944 0.5087 0.4175 0.027 Uiso calc 1
C C4 0.22202(19) 0.45571(16) 0.47891(7) 0.0184(3) Uani d 1
C C5 0.30221(18) 0.33451(16) 0.50515(7) 0.0162(3) Uani d 1
H H5A 0.4138 0.3313 0.4958 0.019 Uiso calc 1
C C6 0.25592(17) 0.26798(16) 0.56681(7) 0.0167(3) Uani d 1
H H6A 0.1580 0.3090 0.5822 0.020 Uiso calc 1
C C7 0.38020(17) 0.28350(17) 0.61809(7) 0.0184(3) Uani d 1
H H7A 0.4809 0.2858 0.5960 0.022 Uiso calc 1
C C8 0.3701(2) 0.41277(18) 0.66040(8) 0.0227(4) Uani d 1
H H8A 0.4472 0.4042 0.6945 0.027 Uiso calc 1
H H8B 0.2688 0.4134 0.6811 0.027 Uiso calc 1
C C9 0.39325(18) 0.55441(17) 0.62692(7) 0.0199(3) Uani d 1
H H9A 0.3006 0.5757 0.6019 0.024 Uiso calc 1
H H9B 0.4034 0.6273 0.6600 0.024 Uiso calc 1
C C10 0.52939(18) 0.56347(16) 0.58308(8) 0.0190(3) Uani d 1
C C11 0.36737(18) 0.14530(18) 0.65197(8) 0.0217(4) Uani d 1
C C12 0.28777(19) 0.04748(17) 0.60846(8) 0.0220(4) Uani d 1
C C13 0.4154(2) 0.1067(2) 0.70887(9) 0.0300(4) Uani d 1
H H13A 0.3994 0.0140 0.7231 0.036 Uiso calc 1
H H13B 0.4660 0.1717 0.7356 0.036 Uiso calc 1
C C14 0.68183(18) 0.52273(17) 0.60986(8) 0.0223(4) Uani d 1
H H14A 0.6716 0.4390 0.6370 0.027 Uiso calc 1
H H14B 0.7539 0.5015 0.5750 0.027 Uiso calc 1
C C15 0.07576(19) 0.50907(18) 0.50694(8) 0.0231(4) Uani d 1
H H15A 0.0156 0.4307 0.5230 0.035 Uiso calc 1
H H15B 0.0178 0.5584 0.4741 0.035 Uiso calc 1
H H15C 0.0986 0.5729 0.5420 0.035 Uiso calc 1
C C16 0.87876(18) 0.62669(18) 0.67217(7) 0.0197(3) Uani d 1
C C17 0.9271(2) 0.75939(19) 0.70422(8) 0.0267(4) Uani d 1
H H17A 0.8544 0.7803 0.7389 0.032 Uiso calc 1
H H17B 0.9210 0.8362 0.6729 0.032 Uiso calc 1
C C18 1.0873(2) 0.7560(2) 0.73186(8) 0.0249(4) Uani d 1
H H18A 1.1513 0.6947 0.7051 0.030 Uiso calc 1
H H18B 1.1309 0.8509 0.7297 0.030 Uiso calc 1
C C19 1.09495(19) 0.70589(17) 0.79952(8) 0.0189(3) Uani d 1

loop_
_atom_site_aniso_label
_atom_site_aniso_U_11
_atom_site_aniso_U_22
_atom_site_aniso_U_33
_atom_site_aniso_U_12
_atom_site_aniso_U_13
_atom_site_aniso_U_23
O1 0.0226(6) 0.0180(5) 0.0165(5) -0.0031(4) -0.0027(4) -0.0021(4)
O2 0.0256(6) 0.0170(5) 0.0188(5) -0.0029(5) -0.0005(5) 0.0013(4)
O3 0.0416(7) 0.0206(6) 0.0299(6) -0.0002(5) 0.0045(6) 0.0061(5)
O4 0.0175(6) 0.0213(6) 0.0215(5) 0.0006(4) -0.0039(4) -0.0023(4)
O5 0.0225(6) 0.0267(7) 0.0436(7) 0.0041(5) -0.0058(6) -0.0024(6)
O6 0.0205(6) 0.0381(8) 0.0284(6) -0.0032(5) 0.0045(5) 0.0074(6)
O7 0.0177(6) 0.0311(6) 0.0200(6) -0.0015(5) -0.0027(4) 0.0018(5)
C1 0.0225(8) 0.0161(7) 0.0256(9) -0.0040(7) 0.0014(7) -0.0039(6)
C2 0.0335(9) 0.0170(8) 0.0239(8) -0.0047(7) -0.0040(7) 0.0013(7)
C3 0.0296(9) 0.0193(8) 0.0182(7) -0.0033(7) -0.0028(7) 0.0012(6)
C4 0.0214(8) 0.0178(8) 0.0160(7) -0.0010(7) -0.0036(6) -0.0025(6)
C5 0.0160(7) 0.0170(7) 0.0156(7) -0.0016(6) -0.0004(6) -0.0025(6)
C6 0.0166(7) 0.0164(7) 0.0171(7) -0.0003(6) 0.0005(6) -0.0002(6)
C7 0.0151(7) 0.0231(8) 0.0170(7) -0.0003(6) -0.0010(6) 0.0014(6)
C8 0.0230(8) 0.0296(9) 0.0155(7) -0.0026(7) -0.0008(6) -0.0023(6)
C9 0.0172(7) 0.0240(8) 0.0185(7) 0.0007(6) -0.0021(6) -0.0051(6)
C10 0.0166(7) 0.0156(7) 0.0248(8) -0.0011(6) -0.0012(6) -0.0050(6)
C11 0.0155(7) 0.0267(9) 0.0227(8) 0.0031(6) 0.0026(6) 0.0035(7)
C12 0.0218(8) 0.0225(9) 0.0218(8) 0.0022(7) 0.0052(7) 0.0042(6)
C13 0.0246(9) 0.0382(10) 0.0272(9) -0.0007(8) -0.0031(7) 0.0105(8)
C14 0.0175(8) 0.0197(8) 0.0297(8) -0.0019(7) -0.0022(6) -0.0050(7)
C15 0.0218(8) 0.0232(8) 0.0245(8) 0.0049(7) -0.0040(7) -0.0010(7)
C16 0.0170(7) 0.0254(9) 0.0166(7) -0.0004(7) 0.0011(6) 0.0049(6)
C17 0.0277(9) 0.0285(9) 0.0238(8) 0.0007(8) -0.0080(7) -0.0025(7)
C18 0.0230(8) 0.0338(9) 0.0181(8) -0.0042(7) -0.0020(6) -0.0002(7)
C19 0.0171(7) 0.0191(7) 0.0204(8) -0.0013(6) 0.0001(6) -0.0024(6)

loop_
_atom_type_symbol
_atom_type_description
_atom_type_scat_dispersion_real
_atom_type_scat_dispersion_imag
_atom_type_scat_source
C C 0.0181 0.0091 'International Tables Vol C Tables 4.2.6.8 and 6.1.1.4'
H H 0.0000 0.0000 'International Tables Vol C Tables 4.2.6.8 and 6.1.1.4'
O O 0.0492 0.0322 'International Tables Vol C Tables 4.2.6.8 and 6.1.1.4'

loop_
_geom_angle_atom_site_label_1
_geom_angle_atom_site_label_2
_geom_angle_atom_site_label_3
_geom_angle
C5 O1 C4 60.30(9)
C12 O2 C6 110.19(12)
C16 O4 C14 116.01(12)
C19 O7 H7 109.5(16)
C10 C1 C2 128.74(16)
C10 C1 H1A 115.6
C2 C1 H1A 115.6
C1 C2 C3 113.86(14)
C1 C2 H2A 108.8
C3 C2 H2A 108.8
C1 C2 H2B 108.8
C3 C2 H2B 108.8
H2A C2 H2B 107.7
C4 C3 C2 110.68(13)
C4 C3 H3A 109.5
C2 C3 H3A 109.5
C4 C3 H3B 109.5
C2 C3 H3B 109.5
H3A C3 H3B 108.1
C5 C4 O1 59.36(9)
C5 C4 C3 117.22(14)
O1 C4 C3 115.97(13)
C5 C4 C15 122.24(14)
O1 C4 C15 112.27(13)
C3 C4 C15 116.31(14)
O1 C5 C4 60.34(9)
O1 C5 C6 118.69(12)
C4 C5 C6 122.12(13)
O1 C5 H5A 114.9
C4 C5 H5A 114.9
C6 C5 H5A 114.9
O2 C6 C5 108.69(12)
O2 C6 C7 105.78(12)
C5 C6 C7 111.72(12)
O2 C6 H6A 110.2
C5 C6 H6A 110.2
C7 C6 H6A 110.2
C11 C7 C8 115.82(13)
C11 C7 C6 101.03(12)
C8 C7 C6 116.32(13)
C11 C7 H7A 107.7
C8 C7 H7A 107.7
C6 C7 H7A 107.7
C7 C8 C9 116.28(13)
C7 C8 H8A 108.2
C9 C8 H8A 108.2
C7 C8 H8B 108.2
C9 C8 H8B 108.2
H8A C8 H8B 107.4
C10 C9 C8 115.61(13)
C10 C9 H9A 108.4
C8 C9 H9A 108.4
C10 C9 H9B 108.4
C8 C9 H9B 108.4
H9A C9 H9B 107.4
C1 C10 C14 118.03(15)
C1 C10 C9 124.46(15)
C14 C10 C9 117.48(14)
C13 C11 C12 121.97(16)
C13 C11 C7 130.49(17)
C12 C11 C7 107.54(13)
O3 C12 O2 121.52(16)
O3 C12 C11 129.52(16)
O2 C12 C11 108.92(13)
C11 C13 H13A 120.0
C11 C13 H13B 120.0
H13A C13 H13B 120.0
O4 C14 C10 107.42(12)
O4 C14 H14A 110.2
C10 C14 H14A 110.2
O4 C14 H14B 110.2
C10 C14 H14B 110.2
H14A C14 H14B 108.5
C4 C15 H15A 109.5
C4 C15 H15B 109.5
H15A C15 H15B 109.5
C4 C15 H15C 109.5
H15A C15 H15C 109.5
H15B C15 H15C 109.5
O5 C16 O4 123.66(15)
O5 C16 C17 125.95(15)
O4 C16 C17 110.36(14)
C16 C17 C18 114.48(15)
C16 C17 H17A 108.6
C18 C17 H17A 108.6
C16 C17 H17B 108.6
C18 C17 H17B 108.6
H17A C17 H17B 107.6
C19 C18 C17 114.15(15)
C19 C18 H18A 108.7
C17 C18 H18A 108.7
C19 C18 H18B 108.7
C17 C18 H18B 108.7
H18A C18 H18B 107.6
O6 C19 O7 123.18(15)
O6 C19 C18 125.75(15)
O7 C19 C18 111.05(14)

loop_
_geom_bond_atom_site_label_1
_geom_bond_atom_site_label_2
_geom_bond_distance
O1 C5 1.4545(18)
O1 C4 1.4691(18)
O2 C12 1.357(2)
O2 C6 1.4575(19)
O3 C12 1.205(2)
O4 C16 1.3495(19)
O4 C14 1.4660(19)
O5 C16 1.203(2)
O6 C19 1.206(2)
O7 C19 1.337(2)
O7 H7 0.88(2)
C1 C10 1.334(2)
C1 C2 1.507(2)
C1 H1A 0.9500
C2 C3 1.542(2)
C2 H2A 0.9900
C2 H2B 0.9900
C3 C4 1.499(2)
C3 H3A 0.9900
C3 H3B 0.9900
C4 C5 1.468(2)
C4 C15 1.504(2)
C5 C6 1.501(2)
C5 H5A 1.0000
C6 C7 1.541(2)
C6 H6A 1.0000
C7 C11 1.511(2)
C7 C8 1.530(2)
C7 H7A 1.0000
C8 C9 1.545(2)
C8 H8A 0.9900
C8 H8B 0.9900
C9 C10 1.512(2)
C9 H9A 0.9900
C9 H9B 0.9900
C10 C14 1.505(2)
C11 C13 1.321(2)
C11 C12 1.486(2)
C13 H13A 0.9500
C13 H13B 0.9500
C14 H14A 0.9900
C14 H14B 0.9900
C15 H15A 0.9800
C15 H15B 0.9800
C15 H15C 0.9800
C16 C17 1.503(2)
C17 C18 1.522(2)
C17 H17A 0.9900
C17 H17B 0.9900
C18 C19 1.502(2)
C18 H18A 0.9900
C18 H18B 0.9900

loop_
_geom_hbond_atom_site_label_D
_geom_hbond_atom_site_label_H
_geom_hbond_atom_site_label_A
_geom_hbond_site_symmetry_A
_geom_hbond_distance_DH
_geom_hbond_distance_HA
_geom_hbond_distance_DA
_geom_hbond_angle_DHA
O7 H7 O1 2_665 0.88(2) 1.91(3) 2.7616(16) 162(2)
C6 H6A O6 3_646 1.00 2.60 3.173(2) 116.6
C7 H7A O1 4_556 1.00 2.40 3.3293(19) 154.3
C14 H14A O7 3_746 0.99 2.51 3.418(2) 152.7

loop_
_geom_torsion_atom_site_label_1
_geom_torsion_atom_site_label_2
_geom_torsion_atom_site_label_3
_geom_torsion_atom_site_label_4
_geom_torsion
C10 C1 C2 C3 -100.0(2)
C1 C2 C3 C4 75.03(19)
C5 O1 C4 C3 107.62(16)
C5 O1 C4 C15 -115.31(15)
C2 C3 C4 C5 -85.28(17)
C2 C3 C4 O1 -152.51(14)
C2 C3 C4 C15 72.17(18)
C4 O1 C5 C6 112.70(16)
C3 C4 C5 O1 -105.53(14)
C15 C4 C5 O1 98.46(16)
O1 C4 C5 C6 -107.15(15)
C3 C4 C5 C6 147.32(14)
C15 C4 C5 C6 -8.7(2)
C12 O2 C6 C5 143.08(13)
C12 O2 C6 C7 22.97(16)
O1 C5 C6 O2 57.76(17)
C4 C5 C6 O2 128.95(14)
O1 C5 C6 C7 174.11(12)
C4 C5 C6 C7 -114.70(16)
O2 C6 C7 C11 -25.13(15)
C5 C6 C7 C11 -143.23(13)
O2 C6 C7 C8 -151.39(13)
C5 C6 C7 C8 90.51(16)
C11 C7 C8 C9 176.24(14)
C6 C7 C8 C9 -65.30(19)
C7 C8 C9 C10 -47.66(19)
C2 C1 C10 C14 -175.00(15)
C2 C1 C10 C9 3.1(3)
C8 C9 C10 C1 128.93(16)
C8 C9 C10 C14 -53.01(19)
C8 C7 C11 C13 -34.8(2)
C6 C7 C11 C13 -161.43(18)
C8 C7 C11 C12 146.07(14)
C6 C7 C11 C12 19.48(15)
C6 O2 C12 O3 171.71(15)
C6 O2 C12 C11 -10.25(17)
C13 C11 C12 O3 -8.2(3)
C7 C11 C12 O3 170.97(17)
C13 C11 C12 O2 173.94(16)
C7 C11 C12 O2 -6.87(17)
C16 O4 C14 C10 -175.73(13)
C1 C10 C14 O4 99.00(17)
C9 C10 C14 O4 -79.19(17)
C14 O4 C16 O5 -3.4(2)
C14 O4 C16 C17 174.58(13)
O5 C16 C17 C18 -0.4(2)
O4 C16 C17 C18 -178.27(13)
C16 C17 C18 C19 -89.65(18)
C17 C18 C19 O6 0.4(3)
C17 C18 C19 O7 -178.44(14)
